data_4127960
loop_
_publ_author_name
'Jiang, Xing'
'Duan, Hai-Bao'
'Jellen, Marcus J.'
'Chen, Yu'
'Chung, Tim S.'
'Liang, Yong'
'Garcia-Garibay, Miguel A'

_publ_section_title
;
 Thermally Activated Transient Dipoles and Rotational Dynamics of
 Hydrogen-Bonded and Charge-Transferred Diazabicyclo [2.2.2]Octane
 Molecular Rotors.
;
_journal_issue 42
_journal_name_full 'Journal of the American Chemical Society'
_journal_page_first 16802
_journal_page_last 16809
_journal_paper_doi 10.1021/jacs.9b07518
_journal_volume 141
_journal_year 2019
_chemical_formula_moiety 'C20 H15 O2, C20 H16 O2, C6 H13 N2'
_chemical_formula_sum 'C46 H44 N2 O4'
_chemical_formula_weight 688.83
_space_group_crystal_system triclinic
_space_group_IT_number 2
_space_group_name_Hall '-P 1'
_space_group_name_H-M_alt 'P -1'
_symmetry_space_group_name_Hall '-P 1'
_symmetry_space_group_name_H-M 'P -1'
_atom_sites_solution_hydrogens mixed
_audit_creation_method SHELXL-2014/6
_cell_angle_alpha 91.253(2)
_cell_angle_beta 100.354(2)
_cell_angle_gamma 100.068(2)
_cell_formula_units_Z 2
_cell_length_a 8.7804(4)
_cell_length_b 9.4799(4)
_cell_length_c 21.6599(10)
_cell_measurement_reflns_used 9853
_cell_measurement_temperature 100(2)
_cell_measurement_theta_max 69.17
_cell_measurement_theta_min 4.74
_cell_volume 1743.60(14)
_computing_cell_refinement 'Bruker SAINT'
_computing_data_collection 'Bruker APEX2'
_computing_data_reduction 'Bruker SAINT'
_computing_molecular_graphics 'Bruker SHELXTL'
_computing_publication_material 'Bruker SHELXTL'
_computing_structure_refinement 'SHELXL-2014/6 (Sheldrick, 2014)'
_computing_structure_solution 'SHELXS-97 (Sheldrick 2008)'
_diffrn_ambient_temperature 100(2)
_diffrn_detector_area_resol_mean 8.3333
_diffrn_measured_fraction_theta_full 0.964
_diffrn_measured_fraction_theta_max 0.954
_diffrn_measurement_device_type 'Bruker APEX-II CCD'
_diffrn_measurement_method '\f and \w scans'
_diffrn_radiation_type CuK\a
_diffrn_radiation_wavelength 1.54178
_diffrn_reflns_av_R_equivalents 0.0492
_diffrn_reflns_av_unetI/netI 0.0387
_diffrn_reflns_Laue_measured_fraction_full 0.964
_diffrn_reflns_Laue_measured_fraction_max 0.954
_diffrn_reflns_limit_h_max 10
_diffrn_reflns_limit_h_min -10
_diffrn_reflns_limit_k_max 11
_diffrn_reflns_limit_k_min -11
_diffrn_reflns_limit_l_max 25
_diffrn_reflns_limit_l_min -26
_diffrn_reflns_number 29660
_diffrn_reflns_point_group_measured_fraction_full 0.964
_diffrn_reflns_point_group_measured_fraction_max 0.954
_diffrn_reflns_theta_full 67.679
_diffrn_reflns_theta_max 69.406
_diffrn_reflns_theta_min 2.077
_diffrn_source 'I\mS micro--focus source'
_exptl_absorpt_coefficient_mu 0.657
_exptl_absorpt_correction_T_max 0.75
_exptl_absorpt_correction_T_min 0.65
_exptl_absorpt_correction_type multi-scan
_exptl_absorpt_process_details 'SADABS V2014/2 (Bruker AXS Inc.)'
_exptl_crystal_colour colorless
_exptl_crystal_density_diffrn 1.312
_exptl_crystal_description block
_exptl_crystal_F_000 732
_exptl_crystal_size_max 0.500
_exptl_crystal_size_mid 0.200
_exptl_crystal_size_min 0.200
_refine_diff_density_max 0.237
_refine_diff_density_min -0.245
_refine_diff_density_rms 0.052
_refine_ls_extinction_method none
_refine_ls_goodness_of_fit_ref 1.041
_refine_ls_hydrogen_treatment mixed
_refine_ls_matrix_type full
_refine_ls_number_parameters 477
_refine_ls_number_reflns 6250
_refine_ls_number_restraints 0
_refine_ls_restrained_S_all 1.041
_refine_ls_R_factor_all 0.0423
_refine_ls_R_factor_gt 0.0382
_refine_ls_shift/su_max 0.000
_refine_ls_shift/su_mean 0.000
_refine_ls_structure_factor_coef Fsqd
_refine_ls_weighting_details 'w=1/[\s^2^(Fo^2^)+(0.0525P)^2^+0.5919P] where P=(Fo^2^+2Fc^2^)/3'
_refine_ls_weighting_scheme calc
_refine_ls_wR_factor_gt 0.1006
_refine_ls_wR_factor_ref 0.1038
_reflns_Friedel_coverage 0.000
_reflns_number_gt 5606
_reflns_number_total 6250
_reflns_threshold_expression 'I > 2\s(I)'
_cod_data_source_file ja9b07518_si_002.cif
_cod_data_source_block cu_gg1624_100K_a
_cod_database_code 4127960
_shelx_space_group_comment
; 
The symmetry employed for this shelxl refinement is uniquely defined 
by the following loop, which should always be used as a source of 
symmetry information in preference to the above space-group names. 
They are only intended as comments. 
;
_shelx_estimated_absorpt_t_min 0.735
_shelx_estimated_absorpt_t_max 0.880
_shelxl_version_number 2014/6

loop_
_space_group_symop_operation_xyz
'x, y, z'
'-x, -y, -z'

loop_
_atom_site_label
_atom_site_type_symbol
_atom_site_fract_x
_atom_site_fract_y
_atom_site_fract_z
_atom_site_U_iso_or_equiv
_atom_site_adp_type
_atom_site_occupancy
_atom_site_site_symmetry_order
_atom_site_calc_flag
_atom_site_refinement_flags_posn
_atom_site_refinement_flags_adp
O1 O 0.93844(11) 0.82705(11) 0.56655(5) 0.0215(2) Uani 1 1 d . .
O2 O 0.69896(11) 0.87620(10) 0.56679(4) 0.0181(2) Uani 1 1 d . .
C1 C 0.81191(15) 0.81044(14) 0.58548(6) 0.0144(3) Uani 1 1 d . .
C2 C 0.79147(15) 0.70525(14) 0.64011(6) 0.0141(3) Uani 1 1 d . .
C3 C 0.84526(14) 0.56212(14) 0.62944(6) 0.0138(3) Uani 1 1 d . .
C4 C 0.86977(15) 0.51396(15) 0.57142(6) 0.0175(3) Uani 1 1 d . .
H4 H 0.8698 0.5773 0.5380 0.021 Uiso 1 1 calc R U
C5 C 0.89419(16) 0.37459(15) 0.56148(7) 0.0197(3) Uani 1 1 d . .
H5 H 0.9085 0.3433 0.5213 0.024 Uiso 1 1 calc R U
C6 C 0.89766(15) 0.28119(15) 0.60998(7) 0.0190(3) Uani 1 1 d . .
H6 H 0.9122 0.1855 0.6031 0.023 Uiso 1 1 calc R U
C7 C 0.87954(15) 0.32949(15) 0.66879(7) 0.0179(3) Uani 1 1 d . .
H7 H 0.8862 0.2678 0.7028 0.021 Uiso 1 1 calc R U
C8 C 0.85186(15) 0.46712(14) 0.67824(6) 0.0155(3) Uani 1 1 d . .
H8 H 0.8371 0.4977 0.7185 0.019 Uiso 1 1 calc R U
C9 C 0.89156(15) 0.79557(14) 0.69789(6) 0.0134(3) Uani 1 1 d . .
C10 C 1.04015(15) 0.77146(14) 0.72578(6) 0.0162(3) Uani 1 1 d . .
H10 H 1.0792 0.6925 0.7108 0.019 Uiso 1 1 calc R U
C11 C 1.13184(15) 0.86171(15) 0.77528(6) 0.0178(3) Uani 1 1 d . .
H11 H 1.2327 0.8436 0.7937 0.021 Uiso 1 1 calc R U
C12 C 1.07734(16) 0.97789(14) 0.79797(6) 0.0174(3) Uani 1 1 d . .
H12 H 1.1397 1.0388 0.8320 0.021 Uiso 1 1 calc R U
C13 C 0.92997(16) 1.00367(14) 0.77007(6) 0.0173(3) Uani 1 1 d . .
H13 H 0.8913 1.0829 0.7850 0.021 Uiso 1 1 calc R U
C14 C 0.83933(15) 0.91405(14) 0.72045(6) 0.0158(3) Uani 1 1 d . .
H14 H 0.7396 0.9338 0.7014 0.019 Uiso 1 1 calc R U
C15 C 0.61728(15) 0.65874(13) 0.64549(6) 0.0133(3) Uani 1 1 d . .
C16 C 0.50505(16) 0.60884(14) 0.59152(6) 0.0160(3) Uani 1 1 d . .
H16 H 0.5357 0.6123 0.5516 0.019 Uiso 1 1 calc R U
C17 C 0.34992(16) 0.55438(14) 0.59528(7) 0.0183(3) Uani 1 1 d . .
H17 H 0.2755 0.5222 0.5580 0.022 Uiso 1 1 calc R U
C18 C 0.30226(15) 0.54650(14) 0.65326(7) 0.0185(3) Uani 1 1 d . .
H18 H 0.1961 0.5090 0.6559 0.022 Uiso 1 1 calc R U
C19 C 0.41244(16) 0.59430(14) 0.70707(7) 0.0177(3) Uani 1 1 d . .
H19 H 0.3817 0.5895 0.7469 0.021 Uiso 1 1 calc R U
C20 C 0.56822(15) 0.64940(14) 0.70318(6) 0.0152(3) Uani 1 1 d . .
H20 H 0.6423 0.6812 0.7406 0.018 Uiso 1 1 calc R U
O3 O 0.58449(11) 0.83540(10) 0.20605(5) 0.0186(2) Uani 1 1 d . .
H3O H 0.583(2) 0.874(2) 0.2481(11) 0.048(6) Uiso 1 1 d . .
O4 O 0.34266(11) 0.71803(12) 0.20738(5) 0.0271(3) Uani 1 1 d . .
C21 C 0.47368(14) 0.65309(13) 0.12319(6) 0.0124(3) Uani 1 1 d . .
C22 C 0.64618(15) 0.67761(13) 0.11410(6) 0.0127(3) Uani 1 1 d . .
C23 C 0.76394(15) 0.64581(13) 0.16215(6) 0.0145(3) Uani 1 1 d . .
H23 H 0.7369 0.6133 0.2006 0.017 Uiso 1 1 calc R U
C24 C 0.91852(16) 0.66130(14) 0.15404(6) 0.0166(3) Uani 1 1 d . .
H24 H 0.9963 0.6381 0.1868 0.020 Uiso 1 1 calc R U
C25 C 0.96139(16) 0.71061(14) 0.09840(7) 0.0182(3) Uani 1 1 d . .
H25 H 1.0680 0.7226 0.0932 0.022 Uiso 1 1 calc R U
C26 C 0.84652(16) 0.74190(14) 0.05070(6) 0.0175(3) Uani 1 1 d . .
H26 H 0.8743 0.7757 0.0125 0.021 Uiso 1 1 calc R U
C27 C 0.69000(15) 0.72395(14) 0.05842(6) 0.0151(3) Uani 1 1 d . .
H27 H 0.6120 0.7438 0.0249 0.018 Uiso 1 1 calc R U
C28 C 0.37051(14) 0.71361(14) 0.06819(6) 0.0125(3) Uani 1 1 d . .
C29 C 0.37610(16) 0.86131(14) 0.06593(6) 0.0173(3) Uani 1 1 d . .
H29 H 0.4398 0.9235 0.0992 0.021 Uiso 1 1 calc R U
C30 C 0.28993(17) 0.91871(15) 0.01574(7) 0.0202(3) Uani 1 1 d . .
H30 H 0.2955 1.0196 0.0149 0.024 Uiso 1 1 calc R U
C31 C 0.19550(16) 0.82940(15) -0.03325(6) 0.0193(3) Uani 1 1 d . .
H31 H 0.1358 0.8686 -0.0675 0.023 Uiso 1 1 calc R U
C32 C 0.18937(16) 0.68260(15) -0.03164(6) 0.0185(3) Uani 1 1 d . .
H32 H 0.1250 0.6207 -0.0649 0.022 Uiso 1 1 calc R U
C33 C 0.27689(15) 0.62510(14) 0.01848(6) 0.0160(3) Uani 1 1 d . .
H33 H 0.2727 0.5243 0.0188 0.019 Uiso 1 1 calc R U
C34 C 0.41029(15) 0.49153(14) 0.12715(6) 0.0133(3) Uani 1 1 d . .
C35 C 0.25799(15) 0.44469(14) 0.13867(6) 0.0156(3) Uani 1 1 d . .
H35 H 0.1952 0.5134 0.1457 0.019 Uiso 1 1 calc R U
C36 C 0.19745(16) 0.29962(15) 0.13999(6) 0.0180(3) Uani 1 1 d . .
H36 H 0.0945 0.2702 0.1485 0.022 Uiso 1 1 calc R U
C37 C 0.28604(17) 0.19737(14) 0.12897(6) 0.0191(3) Uani 1 1 d . .
H37 H 0.2448 0.0981 0.1301 0.023 Uiso 1 1 calc R U
C38 C 0.43582(17) 0.24209(15) 0.11625(6) 0.0189(3) Uani 1 1 d . .
H38 H 0.4973 0.1730 0.1083 0.023 Uiso 1 1 calc R U
C39 C 0.49647(15) 0.38795(14) 0.11511(6) 0.0157(3) Uani 1 1 d . .
H39 H 0.5988 0.4169 0.1059 0.019 Uiso 1 1 calc R U
C40 C 0.45899(15) 0.73774(14) 0.18417(6) 0.0134(3) Uani 1 1 d . .
N1 N 0.67809(13) 0.92203(12) 0.44703(5) 0.0143(2) Uani 1 1 d . .
H1N H 0.701(2) 0.921(2) 0.4932(9) 0.032(5) Uiso 1 1 d . .
N2 N 0.62311(12) 0.91631(12) 0.32764(5) 0.0145(2) Uani 1 1 d . .
C41 C 0.49912(16) 0.81620(16) 0.35043(6) 0.0211(3) Uani 1 1 d . .
H41A H 0.5034 0.7165 0.3373 0.025 Uiso 1 1 calc R U
H41B H 0.3945 0.8366 0.3314 0.025 Uiso 1 1 calc R U
C42 C 0.52071(16) 0.83109(15) 0.42231(6) 0.0195(3) Uani 1 1 d . .
H42A H 0.4364 0.8764 0.4346 0.023 Uiso 1 1 calc R U
H42B H 0.5149 0.7353 0.4400 0.023 Uiso 1 1 calc R U
C43 C 0.67763(16) 1.07150(14) 0.42605(6) 0.0170(3) Uani 1 1 d . .
H43A H 0.7839 1.1307 0.4387 0.020 Uiso 1 1 calc R U
H43B H 0.6028 1.1161 0.4457 0.020 Uiso 1 1 calc R U
C44 C 0.62780(16) 1.06253(14) 0.35401(6) 0.0180(3) Uani 1 1 d . .
H44A H 0.5224 1.0887 0.3425 0.022 Uiso 1 1 calc R U
H44B H 0.7032 1.1319 0.3358 0.022 Uiso 1 1 calc R U
C45 C 0.77683(16) 0.87487(15) 0.35062(6) 0.0180(3) Uani 1 1 d . .
H45A H 0.8618 0.9475 0.3396 0.022 Uiso 1 1 calc R U
H45B H 0.7803 0.7815 0.3300 0.022 Uiso 1 1 calc R U
C46 C 0.80374(16) 0.86287(15) 0.42237(6) 0.0171(3) Uani 1 1 d . .
H46A H 0.7995 0.7612 0.4327 0.021 Uiso 1 1 calc R U
H46B H 0.9087 0.9176 0.4419 0.021 Uiso 1 1 calc R U

loop_
_atom_site_aniso_label
_atom_site_aniso_U_11
_atom_site_aniso_U_22
_atom_site_aniso_U_33
_atom_site_aniso_U_23
_atom_site_aniso_U_13
_atom_site_aniso_U_12
O1 0.0168(5) 0.0258(5) 0.0206(5) 0.0071(4) 0.0038(4) -0.0010(4)
O2 0.0214(5) 0.0177(5) 0.0154(5) 0.0032(4) 0.0023(4) 0.0051(4)
C1 0.0159(6) 0.0123(6) 0.0122(6) -0.0014(5) -0.0007(5) -0.0012(5)
C2 0.0137(6) 0.0144(6) 0.0128(6) 0.0006(5) 0.0004(5) 0.0011(5)
C3 0.0091(6) 0.0148(6) 0.0155(6) -0.0007(5) -0.0003(5) -0.0003(5)
C4 0.0152(6) 0.0211(7) 0.0149(7) 0.0001(5) 0.0014(5) 0.0018(5)
C5 0.0153(6) 0.0237(7) 0.0193(7) -0.0058(5) 0.0026(5) 0.0031(6)
C6 0.0116(6) 0.0164(6) 0.0280(8) -0.0029(5) 0.0010(5) 0.0028(5)
C7 0.0135(6) 0.0165(6) 0.0221(7) 0.0029(5) 0.0011(5) 0.0006(5)
C8 0.0127(6) 0.0170(6) 0.0152(7) -0.0007(5) 0.0008(5) 0.0004(5)
C9 0.0129(6) 0.0130(6) 0.0126(6) 0.0024(5) 0.0017(5) -0.0020(5)
C10 0.0142(6) 0.0163(6) 0.0174(7) 0.0010(5) 0.0029(5) 0.0004(5)
C11 0.0129(6) 0.0211(7) 0.0171(7) 0.0031(5) 0.0001(5) -0.0011(5)
C12 0.0180(6) 0.0166(6) 0.0137(6) 0.0001(5) 0.0009(5) -0.0054(5)
C13 0.0199(7) 0.0133(6) 0.0177(7) 0.0010(5) 0.0042(5) -0.0004(5)
C14 0.0139(6) 0.0153(6) 0.0168(7) 0.0030(5) 0.0002(5) 0.0011(5)
C15 0.0138(6) 0.0094(6) 0.0158(6) 0.0012(5) -0.0003(5) 0.0024(5)
C16 0.0184(7) 0.0135(6) 0.0150(6) 0.0000(5) 0.0003(5) 0.0027(5)
C17 0.0158(7) 0.0140(6) 0.0213(7) -0.0017(5) -0.0047(5) 0.0010(5)
C18 0.0121(6) 0.0137(6) 0.0286(8) 0.0014(5) 0.0023(5) 0.0009(5)
C19 0.0178(7) 0.0155(6) 0.0201(7) 0.0031(5) 0.0051(5) 0.0023(5)
C20 0.0157(6) 0.0134(6) 0.0147(6) -0.0001(5) -0.0008(5) 0.0015(5)
O3 0.0176(5) 0.0193(5) 0.0166(5) -0.0066(4) 0.0049(4) -0.0037(4)
O4 0.0174(5) 0.0358(6) 0.0253(6) -0.0133(4) 0.0083(4) -0.0052(5)
C21 0.0125(6) 0.0113(6) 0.0126(6) -0.0001(5) 0.0016(5) 0.0008(5)
C22 0.0131(6) 0.0086(6) 0.0153(6) -0.0021(5) 0.0015(5) 0.0003(5)
C23 0.0161(6) 0.0123(6) 0.0140(6) -0.0010(5) 0.0013(5) 0.0013(5)
C24 0.0149(6) 0.0140(6) 0.0189(7) -0.0037(5) -0.0015(5) 0.0029(5)
C25 0.0133(6) 0.0156(6) 0.0254(7) -0.0041(5) 0.0049(5) 0.0011(5)
C26 0.0187(7) 0.0159(6) 0.0191(7) 0.0002(5) 0.0073(5) 0.0021(5)
C27 0.0152(6) 0.0136(6) 0.0159(7) -0.0007(5) 0.0016(5) 0.0020(5)
C28 0.0099(6) 0.0140(6) 0.0142(6) 0.0008(5) 0.0039(5) 0.0018(5)
C29 0.0168(6) 0.0145(6) 0.0184(7) -0.0008(5) 0.0000(5) 0.0005(5)
C30 0.0230(7) 0.0141(6) 0.0225(7) 0.0032(5) 0.0016(5) 0.0035(6)
C31 0.0190(7) 0.0226(7) 0.0162(7) 0.0047(5) 0.0007(5) 0.0055(6)
C32 0.0179(7) 0.0215(7) 0.0136(7) -0.0033(5) -0.0007(5) 0.0016(6)
C33 0.0173(6) 0.0144(6) 0.0159(7) -0.0011(5) 0.0031(5) 0.0022(5)
C34 0.0149(6) 0.0133(6) 0.0095(6) 0.0006(5) -0.0015(5) 0.0005(5)
C35 0.0151(6) 0.0159(6) 0.0150(6) 0.0012(5) 0.0008(5) 0.0029(5)
C36 0.0163(6) 0.0205(7) 0.0140(7) 0.0015(5) 0.0007(5) -0.0031(6)
C37 0.0260(7) 0.0126(6) 0.0153(7) 0.0007(5) 0.0016(5) -0.0032(6)
C38 0.0232(7) 0.0139(6) 0.0188(7) -0.0019(5) 0.0024(5) 0.0035(6)
C39 0.0157(6) 0.0153(6) 0.0149(6) -0.0010(5) 0.0014(5) 0.0013(5)
C40 0.0137(6) 0.0130(6) 0.0127(6) 0.0009(5) 0.0001(5) 0.0021(5)
N1 0.0136(5) 0.0146(5) 0.0144(6) 0.0007(4) 0.0019(4) 0.0029(4)
N2 0.0138(5) 0.0139(5) 0.0148(6) -0.0005(4) 0.0011(4) 0.0015(4)
C41 0.0182(7) 0.0234(7) 0.0176(7) -0.0005(5) 0.0021(5) -0.0057(6)
C42 0.0178(7) 0.0207(7) 0.0170(7) 0.0006(5) 0.0031(5) -0.0041(6)
C43 0.0191(7) 0.0130(6) 0.0188(7) 0.0001(5) 0.0027(5) 0.0038(5)
C44 0.0218(7) 0.0153(6) 0.0179(7) 0.0020(5) 0.0031(5) 0.0066(6)
C45 0.0176(7) 0.0219(7) 0.0161(7) 0.0006(5) 0.0036(5) 0.0077(6)
C46 0.0170(6) 0.0189(7) 0.0167(7) 0.0002(5) 0.0023(5) 0.0079(5)

loop_
_atom_type_symbol
_atom_type_description
_atom_type_scat_dispersion_real
_atom_type_scat_dispersion_imag
_atom_type_scat_source
C C 0.0181 0.0091 'International Tables Vol C Tables 4.2.6.8 and 6.1.1.4'
H H 0.0000 0.0000 'International Tables Vol C Tables 4.2.6.8 and 6.1.1.4'
N N 0.0311 0.0180 'International Tables Vol C Tables 4.2.6.8 and 6.1.1.4'
O O 0.0492 0.0322 'International Tables Vol C Tables 4.2.6.8 and 6.1.1.4'

loop_
_geom_angle_atom_site_label_1
_geom_angle_atom_site_label_2
_geom_angle_atom_site_label_3
_geom_angle
O1 C1 O2 125.58(12)
O1 C1 C2 117.60(11)
O2 C1 C2 116.72(11)
C9 C2 C3 113.05(10)
C9 C2 C15 113.44(10)
C3 C2 C15 103.39(10)
C9 C2 C1 102.07(10)
C3 C2 C1 113.20(11)
C15 C2 C1 112.07(10)
C4 C3 C8 117.68(13)
C4 C3 C2 123.29(12)
C8 C3 C2 118.58(11)
C3 C4 C5 121.19(13)
C3 C4 H4 119.4
C5 C4 H4 119.4
C6 C5 C4 120.35(13)
C6 C5 H5 119.8
C4 C5 H5 119.8
C5 C6 C7 119.10(13)
C5 C6 H6 120.5
C7 C6 H6 120.5
C8 C7 C6 120.44(13)
C8 C7 H7 119.8
C6 C7 H7 119.8
C7 C8 C3 121.17(13)
C7 C8 H8 119.4
C3 C8 H8 119.4
C10 C9 C14 117.92(12)
C10 C9 C2 122.49(12)
C14 C9 C2 119.36(11)
C11 C10 C9 120.80(13)
C11 C10 H10 119.6
C9 C10 H10 119.6
C12 C11 C10 120.68(12)
C12 C11 H11 119.7
C10 C11 H11 119.7
C11 C12 C13 118.95(12)
C11 C12 H12 120.5
C13 C12 H12 120.5
C14 C13 C12 120.22(13)
C14 C13 H13 119.9
C12 C13 H13 119.9
C13 C14 C9 121.41(12)
C13 C14 H14 119.3
C9 C14 H14 119.3
C20 C15 C16 117.62(12)
C20 C15 C2 122.42(11)
C16 C15 C2 119.59(11)
C17 C16 C15 121.17(12)
C17 C16 H16 119.4
C15 C16 H16 119.4
C16 C17 C18 120.59(12)
C16 C17 H17 119.7
C18 C17 H17 119.7
C19 C18 C17 118.81(12)
C19 C18 H18 120.6
C17 C18 H18 120.6
C18 C19 C20 120.53(13)
C18 C19 H19 119.7
C20 C19 H19 119.7
C15 C20 C19 121.28(12)
C15 C20 H20 119.4
C19 C20 H20 119.4
C40 O3 H3O 112.0(13)
C22 C21 C34 110.61(10)
C22 C21 C28 110.09(10)
C34 C21 C28 109.79(10)
C22 C21 C40 110.45(10)
C34 C21 C40 109.89(10)
C28 C21 C40 105.91(10)
C27 C22 C23 117.94(12)
C27 C22 C21 122.23(11)
C23 C22 C21 119.75(11)
C24 C23 C22 120.79(12)
C24 C23 H23 119.6
C22 C23 H23 119.6
C23 C24 C25 120.67(12)
C23 C24 H24 119.7
C25 C24 H24 119.7
C26 C25 C24 119.08(12)
C26 C25 H25 120.5
C24 C25 H25 120.5
C25 C26 C27 120.29(12)
C25 C26 H26 119.9
C27 C26 H26 119.9
C22 C27 C26 121.21(12)
C22 C27 H27 119.4
C26 C27 H27 119.4
C33 C28 C29 118.26(12)
C33 C28 C21 121.82(11)
C29 C28 C21 119.84(11)
C30 C29 C28 120.96(12)
C30 C29 H29 119.5
C28 C29 H29 119.5
C29 C30 C31 120.34(13)
C29 C30 H30 119.8
C31 C30 H30 119.8
C32 C31 C30 119.23(12)
C32 C31 H31 120.4
C30 C31 H31 120.4
C31 C32 C33 120.42(12)
C31 C32 H32 119.8
C33 C32 H32 119.8
C32 C33 C28 120.79(12)
C32 C33 H33 119.6
C28 C33 H33 119.6
C39 C34 C35 117.75(12)
C39 C34 C21 121.59(11)
C35 C34 C21 120.50(12)
C36 C35 C34 121.09(13)
C36 C35 H35 119.5
C34 C35 H35 119.5
C37 C36 C35 120.49(12)
C37 C36 H36 119.8
C35 C36 H36 119.8
C36 C37 C38 119.06(12)
C36 C37 H37 120.5
C38 C37 H37 120.5
C37 C38 C39 120.32(13)
C37 C38 H38 119.8
C39 C38 H38 119.8
C34 C39 C38 121.26(12)
C34 C39 H39 119.4
C38 C39 H39 119.4
O4 C40 O3 123.68(12)
O4 C40 C21 123.24(11)
O3 C40 C21 113.04(11)
C46 N1 C42 110.09(11)
C46 N1 C43 109.02(10)
C42 N1 C43 109.18(10)
C46 N1 H1N 108.0(11)
C42 N1 H1N 109.4(11)
C43 N1 H1N 111.2(11)
C45 N2 C41 109.00(11)
C45 N2 C44 108.20(10)
C41 N2 C44 108.76(11)
N2 C41 C42 110.81(11)
N2 C41 H41A 109.5
C42 C41 H41A 109.5
N2 C41 H41B 109.5
C42 C41 H41B 109.5
H41A C41 H41B 108.1
N1 C42 C41 108.25(10)
N1 C42 H42A 110.0
C41 C42 H42A 110.0
N1 C42 H42B 110.0
C41 C42 H42B 110.0
H42A C42 H42B 108.4
N1 C43 C44 107.92(10)
N1 C43 H43A 110.1
C44 C43 H43A 110.1
N1 C43 H43B 110.1
C44 C43 H43B 110.1
H43A C43 H43B 108.4
N2 C44 C43 111.00(10)
N2 C44 H44A 109.4
C43 C44 H44A 109.4
N2 C44 H44B 109.4
C43 C44 H44B 109.4
H44A C44 H44B 108.0
N2 C45 C46 110.54(11)
N2 C45 H45A 109.5
C46 C45 H45A 109.5
N2 C45 H45B 109.5
C46 C45 H45B 109.5
H45A C45 H45B 108.1
N1 C46 C45 108.46(11)
N1 C46 H46A 110.0
C45 C46 H46A 110.0
N1 C46 H46B 110.0
C45 C46 H46B 110.0
H46A C46 H46B 108.4

loop_
_geom_bond_atom_site_label_1
_geom_bond_atom_site_label_2
_geom_bond_distance
O1 C1 1.2380(16)
O2 C1 1.2724(16)
C1 C2 1.5786(17)
C2 C9 1.5383(17)
C2 C3 1.5385(18)
C2 C15 1.5420(17)
C3 C4 1.3931(19)
C3 C8 1.4033(18)
C4 C5 1.393(2)
C4 H4 0.9500
C5 C6 1.388(2)
C5 H5 0.9500
C6 C7 1.390(2)
C6 H6 0.9500
C7 C8 1.3857(19)
C7 H7 0.9500
C8 H8 0.9500
C9 C10 1.3951(18)
C9 C14 1.3955(19)
C10 C11 1.3923(19)
C10 H10 0.9500
C11 C12 1.389(2)
C11 H11 0.9500
C12 C13 1.391(2)
C12 H12 0.9500
C13 C14 1.3879(19)
C13 H13 0.9500
C14 H14 0.9500
C15 C20 1.3926(19)
C15 C16 1.4002(18)
C16 C17 1.3872(19)
C16 H16 0.9500
C17 C18 1.393(2)
C17 H17 0.9500
C18 C19 1.3848(19)
C18 H18 0.9500
C19 C20 1.3944(19)
C19 H19 0.9500
C20 H20 0.9500
O3 C40 1.3162(16)
O3 H3O 0.98(2)
O4 C40 1.2053(16)
C21 C22 1.5405(17)
C21 C34 1.5452(17)
C21 C28 1.5469(17)
C21 C40 1.5672(17)
C22 C27 1.3880(18)
C22 C23 1.4068(18)
C23 C24 1.3827(18)
C23 H23 0.9500
C24 C25 1.393(2)
C24 H24 0.9500
C25 C26 1.384(2)
C25 H25 0.9500
C26 C27 1.3956(18)
C26 H26 0.9500
C27 H27 0.9500
C28 C33 1.3929(18)
C28 C29 1.3947(18)
C29 C30 1.3872(19)
C29 H29 0.9500
C30 C31 1.389(2)
C30 H30 0.9500
C31 C32 1.385(2)
C31 H31 0.9500
C32 C33 1.3923(19)
C32 H32 0.9500
C33 H33 0.9500
C34 C39 1.3873(19)
C34 C35 1.4017(18)
C35 C36 1.3879(19)
C35 H35 0.9500
C36 C37 1.386(2)
C36 H36 0.9500
C37 C38 1.388(2)
C37 H37 0.9500
C38 C39 1.3946(19)
C38 H38 0.9500
C39 H39 0.9500
N1 C46 1.4939(17)
N1 C42 1.4956(16)
N1 C43 1.4979(16)
N1 H1N 0.985(19)
N2 C45 1.4752(17)
N2 C41 1.4771(17)
N2 C44 1.4786(17)
C41 C42 1.5346(19)
C41 H41A 0.9900
C41 H41B 0.9900
C42 H42A 0.9900
C42 H42B 0.9900
C43 C44 1.5393(18)
C43 H43A 0.9900
C43 H43B 0.9900
C44 H44A 0.9900
C44 H44B 0.9900
C45 C46 1.5393(18)
C45 H45A 0.9900
C45 H45B 0.9900
C46 H46A 0.9900
C46 H46B 0.9900
